data_4504816
loop_
_publ_author_name
'Aaker\"oy, Christer B.'
'Salmon, Debra J.'
'Smith, Michelle M.'
'Desper, John'

_publ_section_title
;
 Cyanophenyloximes:&#x2009; Reliable and Versatile Tools for Hydrogen-Bond
 Directed Supramolecular Synthesis of Cocrystals
;
_journal_issue 4
_journal_name_full 'Crystal Growth &amp; Design'
_journal_page_first 1033
_journal_paper_doi 10.1021/cg0600492
_journal_volume 6
_journal_year 2006
_chemical_formula_moiety
;
(C8 H5 Br N2 O)2 (C16 H18 N4)
;
_chemical_formula_sum 'C32 H28 Br2 N8 O2'
_chemical_formula_weight 716.44
_chemical_name_systematic
;
(4-bromo-PhC(CN)(=NOH))2, 1,4-di[(2-methyl-1-imidazolyl)methyl]benzene
;
_space_group_IT_number 2
_symmetry_cell_setting triclinic
_symmetry_space_group_name_Hall '-P 1'
_symmetry_space_group_name_H-M 'P -1'
_atom_sites_solution_hydrogens geom
_atom_sites_solution_primary direct
_atom_sites_solution_secondary difmap
_audit_creation_method SHELXL-97
_cell_angle_alpha 77.000(2)
_cell_angle_beta 75.995(2)
_cell_angle_gamma 84.920(2)
_cell_formula_units_Z 1
_cell_length_a 7.0034(8)
_cell_length_b 10.6013(12)
_cell_length_c 11.1605(12)
_cell_measurement_reflns_used 5967
_cell_measurement_temperature 100(2)
_cell_measurement_theta_max 30.00
_cell_measurement_theta_min 2.45
_cell_volume 782.87(15)
_computing_cell_refinement 'Bruker XSCANS'
_computing_data_collection 'Bruker XSCANS'
_computing_data_reduction 'Bruker SHELXTL'
_computing_molecular_graphics 'Bruker SHELXTL'
_computing_publication_material 'Bruker SHELXTL'
_computing_structure_refinement 'SHELXL-97 (Sheldrick, 1997)'
_computing_structure_solution 'SHELXS-97 (Sheldrick, 1990)'
_diffrn_ambient_temperature 100(2)
_diffrn_measured_fraction_theta_full 0.977
_diffrn_measured_fraction_theta_max 0.977
_diffrn_measurement_device_type 'Bruker P4'
_diffrn_measurement_method '\w scans'
_diffrn_radiation_monochromator graphite
_diffrn_radiation_source 'fine-focus sealed tube'
_diffrn_radiation_type MoK\a
_diffrn_radiation_wavelength 0.71073
_diffrn_reflns_av_R_equivalents 0.0224
_diffrn_reflns_av_sigmaI/netI 0.0299
_diffrn_reflns_limit_h_max 9
_diffrn_reflns_limit_h_min -9
_diffrn_reflns_limit_k_max 14
_diffrn_reflns_limit_k_min -14
_diffrn_reflns_limit_l_max 15
_diffrn_reflns_limit_l_min -15
_diffrn_reflns_number 8981
_diffrn_reflns_theta_full 30.00
_diffrn_reflns_theta_max 30.00
_diffrn_reflns_theta_min 2.45
_exptl_absorpt_coefficient_mu 2.632
_exptl_absorpt_correction_T_max 1.000
_exptl_absorpt_correction_T_min 0.688
_exptl_absorpt_correction_type multi-scan
_exptl_absorpt_process_details SADABS
_exptl_crystal_colour colorless
_exptl_crystal_density_diffrn 1.520
_exptl_crystal_density_method 'not measured'
_exptl_crystal_description prism
_exptl_crystal_F_000 362
_exptl_crystal_size_max 0.40
_exptl_crystal_size_mid 0.34
_exptl_crystal_size_min 0.12
_refine_diff_density_max 0.887
_refine_diff_density_min -0.329
_refine_diff_density_rms 0.080
_refine_ls_extinction_method none
_refine_ls_goodness_of_fit_ref 1.080
_refine_ls_hydrogen_treatment mixed
_refine_ls_matrix_type full
_refine_ls_number_parameters 203
_refine_ls_number_reflns 4458
_refine_ls_number_restraints 0
_refine_ls_restrained_S_all 1.080
_refine_ls_R_factor_all 0.0302
_refine_ls_R_factor_gt 0.0281
_refine_ls_shift/su_max 0.001
_refine_ls_shift/su_mean 0.000
_refine_ls_structure_factor_coef Fsqd
_refine_ls_weighting_details 'calc w=1/[\s^2^(Fo^2^)+(0.0500P)^2^+0.1000P] where P=(Fo^2^+2Fc^2^)/3'
_refine_ls_weighting_scheme calc
_refine_ls_wR_factor_gt 0.0771
_refine_ls_wR_factor_ref 0.0784
_reflns_number_gt 4157
_reflns_number_total 4458
_reflns_threshold_expression >2sigma(I)
_cod_data_source_file cg0600492si20060201_122733.cif
_cod_data_source_block 1d
_cod_depositor_comments
;
The following automatic conversions were performed:

'_symmetry_cell_setting' value 'Triclinic' changed to 'triclinic'
according to /home/saulius/struct/CIF-dictionaries/cif_core.dic
dictionary named 'cif_core.dic' version 2.4.1 from 2010-06-29.

Automatic conversion script
Id: cif_fix_values 1715 2011-07-08 13:25:40Z adriana 
;
_cod_original_sg_symbol_H-M P-1
_cod_database_code 4504816

loop_
_symmetry_equiv_pos_as_xyz
'x, y, z'
'-x, -y, -z'

loop_
_atom_site_label
_atom_site_type_symbol
_atom_site_fract_x
_atom_site_fract_y
_atom_site_fract_z
_atom_site_U_iso_or_equiv
_atom_site_adp_type
_atom_site_occupancy
_atom_site_symmetry_multiplicity
_atom_site_calc_flag
_atom_site_refinement_flags
Br1 Br 0.68545(2) 0.737355(12) -0.111056(12) 0.02383(6) Uani 1 1 d .
N11 N 0.35361(17) 0.01333(12) 0.68263(11) 0.0187(2) Uani 1 1 d .
C12 C 0.4820(2) 0.10935(13) 0.65865(12) 0.0181(2) Uani 1 1 d .
N13 N 0.66447(17) 0.06524(11) 0.61998(11) 0.0190(2) Uani 1 1 d .
C14 C 0.6519(2) -0.06366(14) 0.61783(13) 0.0217(3) Uani 1 1 d .
H14 H 0.7603 -0.1200 0.5931 0.026 Uiso 1 1 calc R
C15 C 0.4609(2) -0.09701(14) 0.65661(13) 0.0219(3) Uani 1 1 d .
H15 H 0.4108 -0.1796 0.6643 0.026 Uiso 1 1 calc R
C16 C 0.4223(3) 0.24474(15) 0.67082(16) 0.0298(3) Uani 1 1 d .
H16A H 0.5399 0.2959 0.6516 0.045 Uiso 1 1 calc R
H16B H 0.3482 0.2452 0.7573 0.045 Uiso 1 1 calc R
H16C H 0.3393 0.2825 0.6116 0.045 Uiso 1 1 calc R
C21 C 0.0720(2) 0.01200(14) 0.86922(13) 0.0187(2) Uani 1 1 d .
C22 C -0.12696(19) 0.03573(14) 0.91932(13) 0.0197(3) Uani 1 1 d .
H22 H -0.2146 0.0604 0.8644 0.030 Uiso 1 1 calc R
C26 C 0.1988(2) -0.02362(14) 0.95094(13) 0.0206(3) Uani 1 1 d .
H26 H 0.3349 -0.0397 0.9181 0.031 Uiso 1 1 calc R
C27 C 0.1406(2) 0.02407(18) 0.72748(14) 0.0257(3) Uani 1 1 d .
H27A H 0.0800 -0.0443 0.7029 0.031 Uiso 1 1 calc R
H27B H 0.0926 0.1089 0.6847 0.031 Uiso 1 1 calc R
C31 C 0.89057(19) 0.48372(13) 0.23884(12) 0.0172(2) Uani 1 1 d .
C32 C 0.7062(2) 0.46662(13) 0.21754(13) 0.0193(2) Uani 1 1 d .
H32 H 0.6221 0.4029 0.2745 0.023 Uiso 1 1 calc R
C33 C 0.6459(2) 0.54231(13) 0.11366(14) 0.0205(3) Uani 1 1 d .
H33 H 0.5211 0.5306 0.0991 0.025 Uiso 1 1 calc R
C34 C 0.7696(2) 0.63518(13) 0.03119(13) 0.0191(2) Uani 1 1 d .
C35 C 0.9514(2) 0.65612(13) 0.05119(13) 0.0203(3) Uani 1 1 d .
H35 H 1.0334 0.7212 -0.0052 0.024 Uiso 1 1 calc R
C36 C 1.0111(2) 0.57959(13) 0.15580(13) 0.0197(3) Uani 1 1 d .
H36 H 1.1350 0.5928 0.1708 0.024 Uiso 1 1 calc R
C37 C 0.95498(19) 0.40058(13) 0.34776(13) 0.0185(2) Uani 1 1 d .
N37 N 0.85692(17) 0.29936(12) 0.41156(11) 0.0198(2) Uani 1 1 d .
O37 O 0.93441(15) 0.23175(10) 0.50957(10) 0.0230(2) Uani 1 1 d .
H37 H 0.837(3) 0.168(2) 0.5502(19) 0.028 Uiso 1 1 d .
C38 C 1.1286(2) 0.43308(14) 0.38172(13) 0.0214(3) Uani 1 1 d .
N38 N 1.2657(2) 0.45990(15) 0.40825(14) 0.0303(3) Uani 1 1 d .

loop_
_atom_site_aniso_label
_atom_site_aniso_U_11
_atom_site_aniso_U_22
_atom_site_aniso_U_33
_atom_site_aniso_U_23
_atom_site_aniso_U_13
_atom_site_aniso_U_12
Br1 0.03333(10) 0.01862(8) 0.02015(9) -0.00267(6) -0.00942(6) 0.00149(6)
N11 0.0190(5) 0.0224(5) 0.0135(5) -0.0028(4) -0.0019(4) -0.0028(4)
C12 0.0219(6) 0.0181(6) 0.0133(5) -0.0031(5) -0.0021(4) -0.0015(5)
N13 0.0204(5) 0.0190(5) 0.0156(5) -0.0016(4) -0.0019(4) -0.0009(4)
C14 0.0284(7) 0.0178(6) 0.0162(6) -0.0013(5) -0.0039(5) 0.0043(5)
C15 0.0321(7) 0.0173(6) 0.0151(6) -0.0009(5) -0.0047(5) -0.0032(5)
C16 0.0350(8) 0.0216(7) 0.0296(8) -0.0090(6) 0.0005(6) 0.0025(6)
C21 0.0191(6) 0.0213(6) 0.0142(6) -0.0012(5) -0.0019(5) -0.0046(5)
C22 0.0183(6) 0.0245(6) 0.0159(6) -0.0013(5) -0.0053(5) -0.0032(5)
C26 0.0171(6) 0.0266(7) 0.0166(6) -0.0025(5) -0.0022(5) -0.0030(5)
C27 0.0181(6) 0.0426(8) 0.0152(6) -0.0039(6) -0.0025(5) -0.0042(6)
C31 0.0181(6) 0.0155(5) 0.0170(6) -0.0041(5) -0.0020(5) 0.0002(4)
C32 0.0181(6) 0.0181(6) 0.0206(6) -0.0035(5) -0.0026(5) -0.0019(4)
C33 0.0202(6) 0.0184(6) 0.0234(6) -0.0051(5) -0.0050(5) -0.0014(5)
C34 0.0245(6) 0.0154(5) 0.0169(6) -0.0044(5) -0.0038(5) 0.0013(5)
C35 0.0229(6) 0.0169(6) 0.0191(6) -0.0025(5) -0.0015(5) -0.0026(5)
C36 0.0179(6) 0.0193(6) 0.0210(6) -0.0042(5) -0.0019(5) -0.0026(5)
C37 0.0168(6) 0.0206(6) 0.0166(6) -0.0039(5) -0.0013(5) -0.0003(5)
N37 0.0191(5) 0.0201(5) 0.0178(5) -0.0002(4) -0.0039(4) 0.0004(4)
O37 0.0195(5) 0.0254(5) 0.0209(5) 0.0030(4) -0.0060(4) -0.0012(4)
C38 0.0198(6) 0.0233(6) 0.0185(6) -0.0027(5) -0.0013(5) -0.0007(5)
N38 0.0233(6) 0.0397(8) 0.0271(7) -0.0057(6) -0.0037(5) -0.0063(5)

loop_
_atom_type_symbol
_atom_type_description
_atom_type_scat_dispersion_real
_atom_type_scat_dispersion_imag
_atom_type_scat_source
C C 0.0033 0.0016 'International Tables Vol C Tables 4.2.6.8 and 6.1.1.4'
H H 0.0000 0.0000 'International Tables Vol C Tables 4.2.6.8 and 6.1.1.4'
N N 0.0061 0.0033 'International Tables Vol C Tables 4.2.6.8 and 6.1.1.4'
O O 0.0106 0.0060 'International Tables Vol C Tables 4.2.6.8 and 6.1.1.4'
Br Br -0.2901 2.4595 'International Tables Vol C Tables 4.2.6.8 and 6.1.1.4'

loop_
_geom_angle_atom_site_label_1
_geom_angle_atom_site_label_2
_geom_angle_atom_site_label_3
_geom_angle
_geom_angle_site_symmetry_1
_geom_angle_site_symmetry_3
C12 N11 C15 107.75(11) . .
C12 N11 C27 126.36(13) . .
C15 N11 C27 125.90(13) . .
N13 C12 N11 110.15(12) . .
N13 C12 C16 125.83(13) . .
N11 C12 C16 123.99(13) . .
C12 N13 C14 106.58(12) . .
C15 C14 N13 109.39(13) . .
C15 C14 H14 125.3 . .
N13 C14 H14 125.3 . .
C14 C15 N11 106.13(12) . .
C14 C15 H15 126.9 . .
N11 C15 H15 126.9 . .
C12 C16 H16A 109.5 . .
C12 C16 H16B 109.5 . .
H16A C16 H16B 109.5 . .
C12 C16 H16C 109.5 . .
H16A C16 H16C 109.5 . .
H16B C16 H16C 109.5 . .
C26 C21 C22 118.94(12) . .
C26 C21 C27 122.78(12) . .
C22 C21 C27 118.27(12) . .
C26 C22 C21 120.75(12) 2_557 .
C26 C22 H22 119.6 2_557 .
C21 C22 H22 119.6 . .
C21 C26 C22 120.31(12) . 2_557
C21 C26 H26 119.8 . .
C22 C26 H26 119.8 2_557 .
N11 C27 C21 114.09(12) . .
N11 C27 H27A 108.7 . .
C21 C27 H27A 108.7 . .
N11 C27 H27B 108.7 . .
C21 C27 H27B 108.7 . .
H27A C27 H27B 107.6 . .
C36 C31 C32 119.30(13) . .
C36 C31 C37 120.91(12) . .
C32 C31 C37 119.79(12) . .
C33 C32 C31 120.28(12) . .
C33 C32 H32 119.9 . .
C31 C32 H32 119.9 . .
C34 C33 C32 119.41(13) . .
C34 C33 H33 120.3 . .
C32 C33 H33 120.3 . .
C33 C34 C35 121.61(13) . .
C33 C34 Br1 118.88(11) . .
C35 C34 Br1 119.51(10) . .
C34 C35 C36 118.66(12) . .
C34 C35 H35 120.7 . .
C36 C35 H35 120.7 . .
C35 C36 C31 120.71(13) . .
C35 C36 H36 119.6 . .
C31 C36 H36 119.6 . .
N37 C37 C38 120.80(13) . .
N37 C37 C31 119.95(12) . .
C38 C37 C31 119.25(12) . .
C37 N37 O37 113.26(12) . .
N37 O37 H37 101.4(12) . .
N38 C38 C37 179.43(17) . .

loop_
_geom_bond_atom_site_label_1
_geom_bond_atom_site_label_2
_geom_bond_distance
_geom_bond_site_symmetry_2
Br1 C34 1.8991(14) .
N11 C12 1.3563(17) .
N11 C15 1.3815(19) .
N11 C27 1.4573(18) .
C12 N13 1.3252(17) .
C12 C16 1.486(2) .
N13 C14 1.3829(18) .
C14 C15 1.356(2) .
C14 H14 0.9500 .
C15 H15 0.9500 .
C16 H16A 0.9800 .
C16 H16B 0.9800 .
C16 H16C 0.9800 .
C21 C26 1.3931(19) .
C21 C22 1.3936(19) .
C21 C27 1.5170(19) .
C22 C26 1.3933(18) 2_557
C22 H22 0.9500 .
C26 C22 1.3933(18) 2_557
C26 H26 0.9500 .
C27 H27A 0.9900 .
C27 H27B 0.9900 .
C31 C36 1.3978(18) .
C31 C32 1.4023(19) .
C31 C37 1.4734(19) .
C32 C33 1.387(2) .
C32 H32 0.9500 .
C33 C34 1.3870(19) .
C33 H33 0.9500 .
C34 C35 1.390(2) .
C35 C36 1.395(2) .
C35 H35 0.9500 .
C36 H36 0.9500 .
C37 N37 1.2962(17) .
C37 C38 1.4478(19) .
N37 O37 1.3677(15) .
O37 H37 0.96(2) .
C38 N38 1.147(2) .

loop_
_geom_hbond_atom_site_label_D
_geom_hbond_atom_site_label_H
_geom_hbond_atom_site_label_A
_geom_hbond_distance_DH
_geom_hbond_distance_HA
_geom_hbond_distance_DA
_geom_hbond_angle_DHA
O37 H37 N13 0.96(2) 1.63(2) 2.5871(15) 177.6(19)

loop_
_geom_torsion_atom_site_label_1
_geom_torsion_atom_site_label_2
_geom_torsion_atom_site_label_3
_geom_torsion_atom_site_label_4
_geom_torsion
_geom_torsion_site_symmetry_4
C15 N11 C12 N13 -0.53(15) .
C27 N11 C12 N13 179.61(12) .
C15 N11 C12 C16 177.68(13) .
C27 N11 C12 C16 -2.2(2) .
N11 C12 N13 C14 0.67(15) .
C16 C12 N13 C14 -177.51(14) .
C12 N13 C14 C15 -0.56(16) .
N13 C14 C15 N11 0.24(16) .
C12 N11 C15 C14 0.16(15) .
C27 N11 C15 C14 -179.98(13) .
C26 C21 C22 C26 -0.3(2) 2_557
C27 C21 C22 C26 178.74(14) 2_557
C22 C21 C26 C22 0.3(2) 2_557
C27 C21 C26 C22 -178.70(14) 2_557
C12 N11 C27 C21 -82.23(18) .
C15 N11 C27 C21 97.94(17) .
C26 C21 C27 N11 -8.3(2) .
C22 C21 C27 N11 172.76(13) .
C36 C31 C32 C33 1.3(2) .
C37 C31 C32 C33 -178.50(12) .
C31 C32 C33 C34 -0.1(2) .
C32 C33 C34 C35 -1.2(2) .
C32 C33 C34 Br1 179.67(10) .
C33 C34 C35 C36 1.2(2) .
Br1 C34 C35 C36 -179.64(10) .
C34 C35 C36 C31 0.0(2) .
C32 C31 C36 C35 -1.3(2) .
C37 C31 C36 C35 178.54(12) .
C36 C31 C37 N37 -168.85(13) .
C32 C31 C37 N37 11.0(2) .
C36 C31 C37 C38 10.8(2) .
C32 C31 C37 C38 -169.33(13) .
C38 C37 N37 O37 0.19(19) .
C31 C37 N37 O37 179.88(11) .
N37 C37 C38 N38 -149(16) .
C31 C37 C38 N38 31(16) .
